data_7208480
loop_
_publ_author_name
'Gao, Ting'
'Wang, Xiao-Zhu'
'Gu, Hao-Xue'
'Xu, Yan'
'Shen, Xuan'
'Zhu, Dun-Ru'

_publ_section_title
;
 Two 3D metal--organic frameworks with different topologies, thermal
 stabilities and magnetic properties
;
_journal_issue 18
_journal_name_full CrystEngComm
_journal_page_first 5905
_journal_paper_doi 10.1039/c2ce25442e
_journal_volume 14
_journal_year 2012
_chemical_formula_moiety 'C16 H12 Mn O6'
_chemical_formula_sum 'C16 H12 Mn O6'
_chemical_formula_weight 355.20
_chemical_name_systematic
;
?
;
_space_group_IT_number 82
_symmetry_cell_setting tetragonal
_symmetry_space_group_name_Hall 'I -4'
_symmetry_space_group_name_H-M 'I -4'
_atom_sites_solution_primary direct
_atom_sites_solution_secondary difmap
_audit_creation_method SHELXL-97
_cell_angle_alpha 90.00
_cell_angle_beta 90.00
_cell_angle_gamma 90.00
_cell_formula_units_Z 4
_cell_length_a 7.7455(14)
_cell_length_b 7.7455(14)
_cell_length_c 24.912(9)
_cell_measurement_reflns_used 32
_cell_measurement_temperature 296(2)
_cell_measurement_theta_max 26.12
_cell_measurement_theta_min 2.65
_cell_volume 1494.5(7)
_computing_cell_refinement 'SAINT (Bruker, 2005)'
_computing_data_collection 'APEX2 (Bruker, 2005)'
_computing_data_reduction SAINT
_computing_molecular_graphics SHELXTL
_computing_publication_material SHELXTL
_computing_structure_refinement 'SHELXL-97 (Sheldrick, 2008)'
_computing_structure_solution 'SHELXS-97 (Sheldrick, 2008)'
_diffrn_ambient_temperature 296(2)
_diffrn_measured_fraction_theta_full 0.999
_diffrn_measured_fraction_theta_max 0.999
_diffrn_measurement_device_type 'CCD area detector'
_diffrn_measurement_method 'phi and omega scans'
_diffrn_radiation_monochromator graphite
_diffrn_radiation_source 'fine-focus sealed tube'
_diffrn_radiation_type MoK\a
_diffrn_radiation_wavelength 0.71073
_diffrn_reflns_av_R_equivalents 0.0509
_diffrn_reflns_av_sigmaI/netI 0.0501
_diffrn_reflns_limit_h_max 9
_diffrn_reflns_limit_h_min -9
_diffrn_reflns_limit_k_max 9
_diffrn_reflns_limit_k_min -9
_diffrn_reflns_limit_l_max 30
_diffrn_reflns_limit_l_min -30
_diffrn_reflns_number 5505
_diffrn_reflns_theta_full 25.48
_diffrn_reflns_theta_max 25.48
_diffrn_reflns_theta_min 2.75
_exptl_absorpt_coefficient_mu 0.912
_exptl_absorpt_correction_T_max 0.8985
_exptl_absorpt_correction_T_min 0.8907
_exptl_absorpt_correction_type multi-scan
_exptl_absorpt_process_details '(SADABS; Sheldrick, 2003)'
_exptl_crystal_colour Yellow
_exptl_crystal_density_diffrn 1.579
_exptl_crystal_density_method 'not measured'
_exptl_crystal_description Block
_exptl_crystal_F_000 724
_exptl_crystal_size_max 0.13
_exptl_crystal_size_mid 0.12
_exptl_crystal_size_min 0.12
_refine_diff_density_max 0.435
_refine_diff_density_min -0.380
_refine_diff_density_rms 0.079
_refine_ls_abs_structure_details 'Flack H D (1983), Acta Cryst. A39, 876-881'
_refine_ls_abs_structure_Flack 0.01(6)
_refine_ls_extinction_coef 0.0021(13)
_refine_ls_extinction_expression Fc^*^=kFc[1+0.001xFc^2^\l^3^/sin(2\q)]^-1/4^
_refine_ls_extinction_method SHELXL
_refine_ls_goodness_of_fit_ref 1.083
_refine_ls_matrix_type full
_refine_ls_number_parameters 160
_refine_ls_number_reflns 1400
_refine_ls_number_restraints 3
_refine_ls_restrained_S_all 1.194
_refine_ls_R_factor_all 0.0556
_refine_ls_R_factor_gt 0.0483
_refine_ls_shift/su_max 0.005
_refine_ls_shift/su_mean 0.001
_refine_ls_structure_factor_coef Fsqd
_refine_ls_weighting_details 'calc w=1/[\s^2^(Fo^2^)+(0.0892P)^2^+0.0000P] where P=(Fo^2^+2Fc^2^)/3'
_refine_ls_weighting_scheme calc
_refine_ls_wR_factor_gt 0.1272
_refine_ls_wR_factor_ref 0.1330
_reflns_number_gt 1267
_reflns_number_total 1400
_reflns_threshold_expression >2sigma(I)
_cod_data_source_file c2ce25442e.txt
_cod_data_source_block wxz6
_cod_depositor_comments
;
The following automatic conversions were performed:

'_symmetry_cell_setting' value 'Tetragonal ' changed to 'tetragonal'
according to /home/saulius/struct/CIF-dictionaries/cif_core.dic
dictionary named 'cif_core.dic' version 2.4.1 from 2010-06-29.

Automatic conversion script
Id: cif_fix_values 1891 2012-01-12 08:04:46Z andrius 
;
_cod_original_sg_symbol_Hall 'I-4 '
_cod_original_sg_symbol_H-M 'I-4 '
_cod_database_code 7208480

loop_
_symmetry_equiv_pos_as_xyz
'x, y, z'
'-x, -y, z'
'y, -x, -z'
'-y, x, -z'
'x+1/2, y+1/2, z+1/2'
'-x+1/2, -y+1/2, z+1/2'
'y+1/2, -x+1/2, -z+1/2'
'-y+1/2, x+1/2, -z+1/2'

loop_
_atom_site_label
_atom_site_type_symbol
_atom_site_fract_x
_atom_site_fract_y
_atom_site_fract_z
_atom_site_U_iso_or_equiv
_atom_site_adp_type
_atom_site_occupancy
_atom_site_symmetry_multiplicity
_atom_site_calc_flag
_atom_site_refinement_flags
_atom_site_disorder_assembly
_atom_site_disorder_group
Mn1 Mn 0.0000 0.5000 0.00756(2) 0.02635(16) Uani 1 2 d S . .
O1 O 0.3172(4) 0.8164(4) -0.02429(9) 0.0456(7) Uani 1 1 d . . .
O2 O 0.1283(4) 0.6292(4) -0.05532(9) 0.0438(7) Uani 1 1 d . . .
O3 O 0.6349(5) 0.8635(5) -0.08409(10) 0.0784(10) Uani 1 1 d D . .
C1 C 0.2424(5) 0.7418(5) -0.06103(15) 0.0444(11) Uani 1 1 d . A .
C2 C 0.3387(11) 0.7325(9) -0.1173(3) 0.0318(18) Uani 0.50 1 d P . .
C3 C 0.5228(10) 0.7869(9) -0.1250(3) 0.036(2) Uani 0.50 1 d PD A .
C4 C 0.5713(10) 0.7835(9) -0.1798(2) 0.0288(17) Uani 0.50 1 d P . .
C5 C 0.4657(10) 0.7356(10) -0.2215(3) 0.034(2) Uani 0.50 1 d P A .
C6 C 0.2911(11) 0.6921(11) -0.2127(3) 0.038(2) Uani 0.50 1 d P . .
C7 C 0.5309(10) 0.7376(10) -0.2779(3) 0.0300(19) Uani 0.50 1 d P . .
C8 C 0.4301(10) 0.7811(9) -0.3205(2) 0.0267(17) Uani 0.50 1 d P A .
C9 C 0.4903(8) 0.7808(9) -0.3732(3) 0.0199(16) Uani 0.50 1 d P . .
C10 C 0.6627(9) 0.7339(9) -0.3845(3) 0.0276(17) Uani 0.50 1 d P A .
C11 C 0.7910(7) 0.7084(7) -0.34104(15) 0.0632(14) Uani 1 1 d . . .
C12 C 0.7088(12) 0.6894(13) -0.2883(3) 0.044(2) Uani 0.50 1 d P A .
C13 C 0.7882(8) 0.8264(12) -0.0948(3) 0.041(2) Uani 0.50 1 d PD A 1
C13A C 0.6678(12) 0.7068(10) -0.0925(3) 0.043(2) Uani 0.50 1 d P A 2

loop_
_atom_site_aniso_label
_atom_site_aniso_U_11
_atom_site_aniso_U_22
_atom_site_aniso_U_33
_atom_site_aniso_U_23
_atom_site_aniso_U_13
_atom_site_aniso_U_12
Mn1 0.0309(4) 0.0306(4) 0.0176(3) 0.000 0.000 0.0002(4)
O1 0.0568(16) 0.0566(16) 0.0234(11) -0.0008(12) -0.0006(12) -0.0241(13)
O2 0.0485(15) 0.0518(15) 0.0311(12) 0.0041(12) 0.0060(12) -0.0259(13)
O3 0.109(2) 0.110(2) 0.0168(12) -0.0015(16) -0.0018(16) 0.070(2)
C1 0.056(3) 0.054(3) 0.0229(16) 0.0060(16) 0.0029(17) -0.021(2)
C2 0.051(4) 0.022(3) 0.022(3) 0.003(3) 0.015(3) -0.008(3)
C3 0.051(5) 0.025(4) 0.031(4) 0.006(3) 0.005(3) 0.009(3)
C4 0.038(4) 0.036(4) 0.013(3) -0.005(3) 0.003(3) 0.002(3)
C5 0.026(4) 0.032(4) 0.044(4) 0.008(3) 0.008(3) 0.005(3)
C6 0.050(5) 0.044(4) 0.019(3) -0.003(3) 0.003(3) -0.009(4)
C7 0.027(4) 0.034(4) 0.029(4) -0.005(3) -0.003(3) 0.009(3)
C8 0.037(4) 0.026(3) 0.017(3) 0.005(3) -0.003(3) 0.002(3)
C9 0.012(3) 0.034(4) 0.014(3) 0.000(3) 0.005(2) -0.006(3)
C10 0.038(4) 0.023(3) 0.022(3) 0.001(3) 0.008(3) 0.019(3)
C11 0.086(3) 0.080(3) 0.0233(18) 0.001(2) -0.005(2) 0.046(3)
C12 0.045(4) 0.059(5) 0.030(4) 0.000(4) 0.008(4) 0.016(4)
C13 0.017(3) 0.078(6) 0.029(4) 0.026(4) -0.003(3) 0.007(4)
C13A 0.072(6) 0.026(4) 0.033(4) 0.013(3) -0.023(4) -0.010(4)

loop_
_atom_type_symbol
_atom_type_description
_atom_type_scat_dispersion_real
_atom_type_scat_dispersion_imag
_atom_type_scat_source
C C 0.0033 0.0016 'International Tables Vol C Tables 4.2.6.8 and 6.1.1.4'
H H 0.0000 0.0000 'International Tables Vol C Tables 4.2.6.8 and 6.1.1.4'
Mn Mn 0.3368 0.7283 'International Tables Vol C Tables 4.2.6.8 and 6.1.1.4'
O O 0.0106 0.0060 'International Tables Vol C Tables 4.2.6.8 and 6.1.1.4'

loop_
_geom_angle_atom_site_label_1
_geom_angle_atom_site_label_2
_geom_angle_atom_site_label_3
_geom_angle
_geom_angle_site_symmetry_1
_geom_angle_site_symmetry_3
O1 Mn1 O1 156.53(13) 4_655 3_465
O1 Mn1 O2 98.64(11) 4_655 2_565
O1 Mn1 O2 98.74(11) 3_465 2_565
O1 Mn1 O2 98.74(11) 4_655 .
O1 Mn1 O2 98.64(11) 3_465 .
O2 Mn1 O2 84.00(14) 2_565 .
O1 Mn1 O3 80.49(13) 4_655 4_655
O1 Mn1 O3 81.05(13) 3_465 4_655
O2 Mn1 O3 175.94(10) 2_565 4_655
O2 Mn1 O3 100.05(10) . 4_655
O1 Mn1 O3 81.05(13) 4_655 3_465
O1 Mn1 O3 80.49(13) 3_465 3_465
O2 Mn1 O3 100.05(10) 2_565 3_465
O2 Mn1 O3 175.94(10) . 3_465
O3 Mn1 O3 75.90(15) 4_655 3_465
C1 O1 Mn1 143.5(2) . 3_565
C1 O2 Mn1 138.5(2) . .
C13 O3 C13A 63.3(6) . .
C13 O3 C3 108.8(5) . .
C13A O3 C3 67.2(5) . .
C13 O3 C9 67.0(5) . 8_654
C13A O3 C9 113.7(5) . 8_654
C3 O3 C9 91.6(4) . 8_654
C13 O3 Mn1 132.8(4) . 3_565
C13A O3 Mn1 129.9(4) . 3_565
C3 O3 Mn1 118.0(4) . 3_565
C9 O3 Mn1 115.8(3) 8_654 3_565
O1 C1 O2 125.2(3) . .
O1 C1 C10 116.7(4) . 7_464
O2 C1 C10 113.8(4) . 7_464
O1 C1 C2 117.3(4) . .
O2 C1 C2 113.6(4) . .
C10 C1 C2 43.0(4) 7_464 .
C10 C2 C11 68.1(6) 7_464 7_464
C10 C2 C3 118.6(7) 7_464 .
C11 C2 C3 127.0(6) 7_464 .
C10 C2 C1 66.5(5) 7_464 .
C11 C2 C1 108.0(5) 7_464 .
C3 C2 C1 123.1(6) . .
C4 C3 O3 121.4(6) . .
C4 C3 C2 111.7(6) . .
O3 C3 C2 126.0(6) . .
C4 C3 C13A 108.1(7) . .
O3 C3 C13A 49.9(4) . .
C2 C3 C13A 121.3(7) . .
C5 C4 C3 125.2(7) . .
C5 C4 C8 128.0(6) . 8_654
C3 C4 C8 99.8(5) . 8_654
C4 C5 C6 121.2(7) . .
C4 C5 C7 120.5(6) . .
C6 C5 C7 118.2(7) . .
C12 C6 C5 121.5(9) 7_464 .
C12 C6 C11 67.0(6) 7_464 7_464
C5 C6 C11 122.1(6) . 7_464
C8 C7 C12 118.1(7) . .
C8 C7 C5 122.8(6) . .
C12 C7 C5 119.1(6) . .
C7 C8 C9 122.8(7) . .
C7 C8 C4 125.3(6) . 7_464
C9 C8 C4 103.9(5) . 7_464
C8 C9 C10 120.4(6) . .
C8 C9 O3 115.1(5) . 7_464
C10 C9 O3 123.8(5) . 7_464
C8 C9 C13 101.9(6) . 7_464
C10 C9 C13 124.6(6) . 7_464
O3 C9 C13 46.3(3) 7_464 7_464
C2 C10 C9 118.6(7) 8_654 .
C2 C10 C11 65.9(6) 8_654 .
C9 C10 C11 121.4(6) . .
C2 C10 C1 70.5(5) 8_654 8_654
C9 C10 C1 128.1(6) . 8_654
C11 C10 C1 109.0(5) . 8_654
C2 C11 C12 130.7(6) 8_654 .
C2 C11 C10 46.0(4) 8_654 .
C12 C11 C10 112.1(6) . .
C2 C11 C6 110.7(6) 8_654 8_654
C12 C11 C6 43.7(5) . 8_654
C10 C11 C6 131.2(5) . 8_654
C6 C12 C7 118.3(10) 8_654 .
C6 C12 C11 69.3(6) 8_654 .
C7 C12 C11 123.1(7) . .
O3 C13 C9 66.7(5) . 8_654
O3 C13A C3 62.9(5) . .

loop_
_geom_bond_atom_site_label_1
_geom_bond_atom_site_label_2
_geom_bond_distance
_geom_bond_site_symmetry_2
Mn1 O1 2.050(3) 4_655
Mn1 O1 2.050(3) 3_465
Mn1 O2 2.108(2) 2_565
Mn1 O2 2.108(2) .
Mn1 O3 2.418(3) 4_655
Mn1 O3 2.418(3) 3_465
O1 C1 1.227(4) .
O1 Mn1 2.050(3) 3_565
O2 C1 1.250(4) .
O3 C13 1.250(7) .
O3 C13A 1.258(9) .
O3 C3 1.465(8) .
O3 C9 1.589(8) 8_654
O3 Mn1 2.418(3) 3_565
C1 C10 1.546(7) 7_464
C1 C2 1.589(8) .
C2 C10 1.149(10) 7_464
C2 C11 1.459(9) 7_464
C2 C3 1.500(11) .
C3 C4 1.416(9) .
C3 C13A 1.517(11) .
C4 C5 1.374(10) .
C4 C8 1.611(10) 8_654
C5 C6 1.410(11) .
C5 C7 1.493(9) .
C6 C12 1.101(13) 7_464
C6 C11 1.490(8) 7_464
C7 C8 1.358(10) .
C7 C12 1.451(11) .
C8 C9 1.394(9) .
C8 C4 1.611(10) 7_464
C9 C10 1.412(9) .
C9 O3 1.589(8) 7_464
C9 C13 1.592(10) 7_464
C10 C2 1.149(10) 8_654
C10 C11 1.483(8) .
C10 C1 1.546(7) 8_654
C11 C2 1.459(9) 8_654
C11 C12 1.467(9) .
C11 C6 1.490(8) 8_654
C12 C6 1.101(13) 8_654
C13 C9 1.592(10) 8_654
